data_1543703
loop_
_publ_author_name
'Hao, Xin-Qi'
'Du, Cong'
'Zhu, Xinju'
'Li, Peng-Xiang'
'Zhang, Jia-Heng'
'Niu, Jun-Long'
'Song, Mao-Ping'

_publ_section_title
;
 Cobalt(II)-Catalyzed Decarboxylative C-H Activation/Annulation Cascades:
 Regioselective Access to Isoquinolones and Isoindolinones.
;
_journal_issue 15
_journal_name_full 'Organic letters'
_journal_page_first 3610
_journal_page_last 3613
_journal_paper_doi 10.1021/acs.orglett.6b01632
_journal_volume 18
_journal_year 2016
_chemical_formula_sum 'C20 H14 N2 O2'
_chemical_formula_weight 314.33
_space_group_crystal_system monoclinic
_space_group_IT_number 14
_space_group_name_Hall '-P 2yn'
_space_group_name_H-M_alt 'P 1 21/n 1'
_symmetry_space_group_name_Hall '-P 2yn'
_symmetry_space_group_name_H-M 'P 1 21/n 1'
_atom_sites_solution_hydrogens geom
_audit_creation_method SHELXL-2014/7
_cell_angle_alpha 90
_cell_angle_beta 108.5290(10)
_cell_angle_gamma 90
_cell_formula_units_Z 8
_cell_length_a 14.1952(6)
_cell_length_b 10.5165(4)
_cell_length_c 22.0684(9)
_cell_measurement_reflns_used 9894
_cell_measurement_temperature 293(2)
_cell_measurement_theta_max 26.88
_cell_measurement_theta_min 2.46
_cell_volume 3123.7(2)
_computing_structure_refinement 'SHELXL-2014/7 (Sheldrick, 2014)'
_diffrn_ambient_temperature 293(2)
_diffrn_measured_fraction_theta_full 0.997
_diffrn_measured_fraction_theta_max 0.997
_diffrn_measurement_device_type 'Bruker D8 VENTURE PHOTON'
_diffrn_measurement_method '\f and \w scans'
_diffrn_radiation_type MoK\a
_diffrn_radiation_wavelength 0.71073
_diffrn_reflns_av_R_equivalents 0.0368
_diffrn_reflns_av_unetI/netI 0.0200
_diffrn_reflns_Laue_measured_fraction_full 0.997
_diffrn_reflns_Laue_measured_fraction_max 0.997
_diffrn_reflns_limit_h_max 17
_diffrn_reflns_limit_h_min -17
_diffrn_reflns_limit_k_max 12
_diffrn_reflns_limit_k_min -12
_diffrn_reflns_limit_l_max 27
_diffrn_reflns_limit_l_min -27
_diffrn_reflns_number 59512
_diffrn_reflns_point_group_measured_fraction_full 0.997
_diffrn_reflns_point_group_measured_fraction_max 0.997
_diffrn_reflns_theta_full 25.242
_diffrn_reflns_theta_max 26.000
_diffrn_reflns_theta_min 2.746
_exptl_absorpt_coefficient_mu 0.088
_exptl_crystal_colour colourless
_exptl_crystal_density_diffrn 1.337
_exptl_crystal_description block
_exptl_crystal_F_000 1312
_exptl_crystal_size_max 0.20
_exptl_crystal_size_mid 0.15
_exptl_crystal_size_min 0.12
_refine_diff_density_max 0.185
_refine_diff_density_min -0.164
_refine_diff_density_rms 0.035
_refine_ls_extinction_coef 0.0107(8)
_refine_ls_extinction_expression Fc^*^=kFc[1+0.001xFc^2^\l^3^/sin(2\q)]^-1/4^
_refine_ls_extinction_method 'SHELXL-2014/7 (Sheldrick 2014'
_refine_ls_goodness_of_fit_ref 1.044
_refine_ls_hydrogen_treatment constr
_refine_ls_matrix_type full
_refine_ls_number_parameters 434
_refine_ls_number_reflns 6121
_refine_ls_number_restraints 0
_refine_ls_restrained_S_all 1.044
_refine_ls_R_factor_all 0.0620
_refine_ls_R_factor_gt 0.0426
_refine_ls_shift/su_max 0.000
_refine_ls_shift/su_mean 0.000
_refine_ls_structure_factor_coef Fsqd
_refine_ls_weighting_details 'w=1/[\s^2^(Fo^2^)+(0.0475P)^2^+0.9658P] where P=(Fo^2^+2Fc^2^)/3'
_refine_ls_weighting_scheme calc
_refine_ls_wR_factor_gt 0.1010
_refine_ls_wR_factor_ref 0.1123
_reflns_Friedel_coverage 0.000
_reflns_number_gt 4697
_reflns_number_total 6121
_reflns_threshold_expression 'I > 2\s(I)'
_cod_data_source_file ol6b01632_si_002.cif
_cod_data_source_block a-auto-auto
_cod_depositor_comments
;
          Adding full bibliography for 1543703.cif.

2019-02-11
Z value and formula fixed to values more according to usual
chemical conventions.                 miguel
;
_cod_original_formula_sum 'C40 H28 N4 O4'
_cod_original_formula_weight 628.66
_cod_original_formula_units_Z 4
_cod_database_code 1543703
_shelx_shelxl_version_number 2014/7
_shelx_space_group_comment
;
The symmetry employed for this shelxl refinement is uniquely defined
by the following loop, which should always be used as a source of
symmetry information in preference to the above space-group names.
They are only intended as comments.
;

loop_
_space_group_symop_operation_xyz
'x, y, z'
'-x+1/2, y+1/2, -z+1/2'
'-x, -y, -z'
'x-1/2, -y-1/2, z-1/2'

loop_
_atom_site_label
_atom_site_type_symbol
_atom_site_fract_x
_atom_site_fract_y
_atom_site_fract_z
_atom_site_U_iso_or_equiv
_atom_site_adp_type
_atom_site_occupancy
_atom_site_site_symmetry_order
_atom_site_calc_flag
_atom_site_refinement_flags_posn
_atom_site_refinement_flags_adp
O1 O 0.48605(9) 0.23491(11) 0.18019(6) 0.0492(3) Uani 1 1 d . .
O2 O 0.31446(8) 0.26544(14) 0.02649(6) 0.0654(4) Uani 1 1 d . .
O3 O 0.28599(8) 0.25637(13) 0.47503(6) 0.0573(3) Uani 1 1 d . .
O4 O 0.33235(9) 0.24207(11) 0.31811(5) 0.0515(3) Uani 1 1 d . .
N1 N 0.44474(9) 0.34539(12) 0.16667(6) 0.0367(3) Uani 1 1 d . .
N2 N 0.47348(9) 0.33426(13) 0.06712(6) 0.0389(3) Uani 1 1 d . .
N3 N 0.29737(9) 0.34710(12) 0.33286(6) 0.0385(3) Uani 1 1 d . .
N4 N 0.40872(8) 0.32606(12) 0.43808(6) 0.0353(3) Uani 1 1 d . .
C1 C 0.38813(14) 0.04257(18) -0.11026(8) 0.0521(4) Uani 1 1 d . .
H1 H 0.3409 -0.0040 -0.1412 0.063 Uiso 1 1 calc R U
C2 C 0.48694(14) 0.03904(17) -0.10769(8) 0.0533(4) Uani 1 1 d . .
H11 H 0.5057 -0.0103 -0.1369 0.064 Uiso 1 1 calc R U
C3 C 0.55696(13) 0.10753(17) -0.06258(8) 0.0499(4) Uani 1 1 d . .
H13 H 0.6229 0.1051 -0.0617 0.060 Uiso 1 1 calc R U
C4 C 0.53045(11) 0.18137(15) -0.01767(7) 0.0382(4) Uani 1 1 d . .
C5 C 0.60181(11) 0.25250(16) 0.03140(8) 0.0414(4) Uani 1 1 d . .
H6 H 0.6687 0.2474 0.0347 0.050 Uiso 1 1 calc R U
C6 C 0.57470(11) 0.32604(15) 0.07257(7) 0.0369(3) Uani 1 1 d . .
C7 C 0.64818(11) 0.40159(15) 0.12255(7) 0.0379(4) Uani 1 1 d . .
C8 C 0.72666(12) 0.34039(18) 0.16674(8) 0.0491(4) Uani 1 1 d . .
H10 H 0.7294 0.2520 0.1670 0.059 Uiso 1 1 calc R U
C9 C 0.80089(14) 0.4085(2) 0.21040(9) 0.0583(5) Uani 1 1 d . .
H9 H 0.8531 0.3657 0.2397 0.070 Uiso 1 1 calc R U
C10 C 0.79813(14) 0.5389(2) 0.21082(9) 0.0590(5) Uani 1 1 d . .
H2 H 0.8485 0.5847 0.2400 0.071 Uiso 1 1 calc R U
C11 C 0.36190(12) 0.52130(18) 0.19422(9) 0.0516(4) Uani 1 1 d . .
H3 H 0.3354 0.5600 0.2231 0.062 Uiso 1 1 calc R U
C12 C 0.40368(12) 0.40336(17) 0.20739(8) 0.0457(4) Uani 1 1 d . .
H14 H 0.4041 0.3621 0.2447 0.055 Uiso 1 1 calc R U
C13 C 0.44041(11) 0.40582(15) 0.11126(7) 0.0380(4) Uani 1 1 d . .
C14 C 0.39715(13) 0.52258(18) 0.09709(9) 0.0519(4) Uani 1 1 d . .
H5 H 0.3938 0.5616 0.0586 0.062 Uiso 1 1 calc R U
C15 C 0.35855(14) 0.58313(18) 0.13903(9) 0.0568(5) Uani 1 1 d . .
H4 H 0.3309 0.6639 0.1302 0.068 Uiso 1 1 calc R U
C16 C 0.39962(11) 0.26133(17) 0.02441(8) 0.0432(4) Uani 1 1 d . .
C17 C 0.43048(11) 0.18513(16) -0.02099(7) 0.0385(4) Uani 1 1 d . .
C18 C 0.64603(14) 0.53360(17) 0.12373(9) 0.0542(5) Uani 1 1 d . .
H7 H 0.5941 0.5772 0.0946 0.065 Uiso 1 1 calc R U
C19 C 0.72063(15) 0.60077(19) 0.16795(10) 0.0628(5) Uani 1 1 d . .
H8 H 0.7180 0.6891 0.1685 0.075 Uiso 1 1 calc R U
C20 C 0.35984(12) 0.11455(17) -0.06721(8) 0.0486(4) Uani 1 1 d . .
H12 H 0.2936 0.1163 -0.0688 0.058 Uiso 1 1 calc R U
C21 C 0.18528(14) 0.5209(2) 0.30269(10) 0.0619(5) Uani 1 1 d . .
H15 H 0.1348 0.5624 0.2715 0.074 Uiso 1 1 calc R U
C22 C 0.22258(13) 0.40938(19) 0.28841(8) 0.0532(5) Uani 1 1 d . .
H27 H 0.1965 0.3752 0.2476 0.064 Uiso 1 1 calc R U
C23 C 0.33452(10) 0.39761(15) 0.39243(7) 0.0360(3) Uani 1 1 d . .
C24 C 0.50731(10) 0.32078(15) 0.43677(7) 0.0351(3) Uani 1 1 d . .
C25 C 0.53602(10) 0.40017(15) 0.38979(7) 0.0372(4) Uani 1 1 d . .
C26 C 0.52354(14) 0.53120(17) 0.38632(9) 0.0512(4) Uani 1 1 d . .
H21 H 0.4921 0.5716 0.4121 0.061 Uiso 1 1 calc R U
C27 C 0.55766(15) 0.60197(19) 0.34467(10) 0.0622(5) Uani 1 1 d . .
H18 H 0.5485 0.6896 0.3423 0.075 Uiso 1 1 calc R U
C28 C 0.60509(14) 0.5429(2) 0.30685(9) 0.0584(5) Uani 1 1 d . .
H16 H 0.6281 0.5907 0.2790 0.070 Uiso 1 1 calc R U
C29 C 0.48890(15) 0.02929(17) 0.61360(8) 0.0527(5) Uani 1 1 d . .
H17 H 0.4702 -0.0188 0.6433 0.063 Uiso 1 1 calc R U
C30 C 0.41968(13) 0.10236(16) 0.57001(8) 0.0474(4) Uani 1 1 d . .
H28 H 0.3541 0.1034 0.5700 0.057 Uiso 1 1 calc R U
C31 C 0.44785(11) 0.17521(15) 0.52569(7) 0.0373(3) Uani 1 1 d . .
C32 C 0.37418(11) 0.25226(15) 0.47947(7) 0.0386(4) Uani 1 1 d . .
C33 C 0.61849(12) 0.4139(2) 0.31008(8) 0.0536(5) Uani 1 1 d . .
H19 H 0.6507 0.3743 0.2845 0.064 Uiso 1 1 calc R U
C34 C 0.58426(12) 0.34257(17) 0.35121(8) 0.0452(4) Uani 1 1 d . .
H20 H 0.5936 0.2549 0.3531 0.054 Uiso 1 1 calc R U
C35 C 0.57321(11) 0.24710(15) 0.47899(7) 0.0397(4) Uani 1 1 d . .
H24 H 0.6383 0.2440 0.4782 0.048 Uiso 1 1 calc R U
C36 C 0.54648(11) 0.17276(15) 0.52543(7) 0.0375(3) Uani 1 1 d . .
C37 C 0.61545(13) 0.09711(16) 0.57068(8) 0.0481(4) Uani 1 1 d . .
H22 H 0.6813 0.0950 0.5713 0.058 Uiso 1 1 calc R U
C38 C 0.58693(14) 0.02663(17) 0.61369(8) 0.0518(4) Uani 1 1 d . .
H23 H 0.6333 -0.0235 0.6433 0.062 Uiso 1 1 calc R U
C39 C 0.22162(14) 0.57220(19) 0.36262(10) 0.0611(5) Uani 1 1 d . .
H25 H 0.1963 0.6480 0.3727 0.073 Uiso 1 1 calc R U
C40 C 0.29663(13) 0.50867(17) 0.40755(9) 0.0502(4) Uani 1 1 d . .
H26 H 0.3219 0.5415 0.4487 0.060 Uiso 1 1 calc R U

loop_
_atom_site_aniso_label
_atom_site_aniso_U_11
_atom_site_aniso_U_22
_atom_site_aniso_U_33
_atom_site_aniso_U_23
_atom_site_aniso_U_13
_atom_site_aniso_U_12
O1 0.0545(7) 0.0429(7) 0.0511(7) 0.0025(5) 0.0180(6) 0.0040(6)
O2 0.0298(6) 0.1058(11) 0.0630(8) -0.0244(7) 0.0182(6) -0.0075(6)
O3 0.0323(6) 0.0822(9) 0.0622(8) 0.0192(7) 0.0215(6) 0.0053(6)
O4 0.0652(8) 0.0428(7) 0.0465(7) -0.0025(5) 0.0176(6) 0.0047(6)
N1 0.0289(6) 0.0433(8) 0.0377(7) -0.0032(6) 0.0105(5) -0.0037(6)
N2 0.0293(6) 0.0539(8) 0.0360(7) -0.0033(6) 0.0141(5) 0.0000(6)
N3 0.0355(7) 0.0429(8) 0.0375(7) 0.0060(6) 0.0122(6) -0.0007(6)
N4 0.0260(6) 0.0452(7) 0.0344(6) 0.0026(6) 0.0094(5) 0.0027(5)
C1 0.0528(11) 0.0563(11) 0.0398(9) -0.0057(8) 0.0040(8) -0.0037(9)
C2 0.0595(11) 0.0540(11) 0.0473(10) -0.0090(9) 0.0184(9) 0.0055(9)
C3 0.0444(9) 0.0567(11) 0.0524(10) -0.0083(9) 0.0210(8) 0.0023(8)
C4 0.0374(8) 0.0419(9) 0.0373(8) 0.0039(7) 0.0147(7) 0.0015(7)
C5 0.0301(8) 0.0512(10) 0.0461(9) -0.0020(8) 0.0169(7) -0.0016(7)
C6 0.0296(7) 0.0438(9) 0.0397(8) 0.0045(7) 0.0145(6) -0.0022(7)
C7 0.0327(8) 0.0472(9) 0.0383(8) -0.0007(7) 0.0175(7) -0.0043(7)
C8 0.0432(9) 0.0507(10) 0.0509(10) -0.0025(8) 0.0114(8) -0.0002(8)
C9 0.0445(10) 0.0739(14) 0.0501(11) -0.0037(10) 0.0058(8) -0.0018(9)
C10 0.0524(11) 0.0731(14) 0.0527(11) -0.0145(10) 0.0184(9) -0.0219(10)
C11 0.0411(9) 0.0640(12) 0.0535(10) -0.0139(9) 0.0205(8) 0.0032(8)
C12 0.0411(9) 0.0622(11) 0.0372(8) -0.0055(8) 0.0172(7) -0.0021(8)
C13 0.0286(7) 0.0498(10) 0.0381(8) -0.0006(7) 0.0142(6) -0.0012(7)
C14 0.0493(10) 0.0584(11) 0.0518(10) 0.0095(9) 0.0213(8) 0.0097(9)
C15 0.0527(11) 0.0535(11) 0.0670(12) 0.0000(9) 0.0229(9) 0.0125(9)
C16 0.0311(8) 0.0603(11) 0.0393(8) -0.0006(8) 0.0126(7) -0.0008(7)
C17 0.0339(8) 0.0486(9) 0.0320(8) 0.0044(7) 0.0092(6) 0.0005(7)
C18 0.0501(10) 0.0499(11) 0.0599(11) 0.0053(9) 0.0136(9) -0.0047(8)
C19 0.0655(13) 0.0497(11) 0.0729(13) -0.0058(10) 0.0216(11) -0.0174(10)
C20 0.0369(9) 0.0650(11) 0.0408(9) 0.0004(8) 0.0080(7) -0.0021(8)
C21 0.0487(11) 0.0746(14) 0.0619(12) 0.0274(11) 0.0167(9) 0.0196(10)
C22 0.0473(10) 0.0682(12) 0.0392(9) 0.0141(9) 0.0066(8) 0.0040(9)
C23 0.0275(7) 0.0437(9) 0.0377(8) 0.0020(7) 0.0115(6) 0.0005(6)
C24 0.0268(7) 0.0417(8) 0.0374(8) -0.0058(7) 0.0111(6) -0.0034(6)
C25 0.0269(7) 0.0452(9) 0.0377(8) -0.0017(7) 0.0079(6) -0.0049(6)
C26 0.0566(11) 0.0464(10) 0.0559(10) -0.0087(8) 0.0253(9) -0.0103(8)
C27 0.0732(13) 0.0475(11) 0.0682(12) 0.0001(9) 0.0260(11) -0.0175(10)
C28 0.0516(11) 0.0742(14) 0.0509(10) 0.0064(10) 0.0181(9) -0.0220(10)
C29 0.0744(13) 0.0452(10) 0.0392(9) 0.0044(8) 0.0188(9) -0.0021(9)
C30 0.0497(10) 0.0526(10) 0.0437(9) -0.0011(8) 0.0201(8) -0.0023(8)
C31 0.0389(8) 0.0398(8) 0.0330(8) -0.0041(7) 0.0111(6) -0.0007(7)
C32 0.0320(8) 0.0485(9) 0.0376(8) -0.0014(7) 0.0142(7) -0.0002(7)
C33 0.0393(9) 0.0757(14) 0.0501(10) 0.0000(9) 0.0204(8) -0.0031(9)
C34 0.0362(8) 0.0530(10) 0.0489(9) 0.0018(8) 0.0171(7) 0.0034(7)
C35 0.0268(7) 0.0480(9) 0.0436(9) -0.0007(7) 0.0104(7) 0.0004(7)
C36 0.0357(8) 0.0387(8) 0.0358(8) -0.0049(7) 0.0080(6) 0.0007(7)
C37 0.0433(9) 0.0511(10) 0.0451(9) 0.0009(8) 0.0071(8) 0.0079(8)
C38 0.0601(11) 0.0478(10) 0.0411(9) 0.0038(8) 0.0070(8) 0.0096(9)
C39 0.0556(11) 0.0571(12) 0.0757(14) 0.0118(10) 0.0281(10) 0.0216(9)
C40 0.0450(9) 0.0535(11) 0.0534(10) -0.0037(8) 0.0176(8) 0.0066(8)

loop_
_atom_type_symbol
_atom_type_description
_atom_type_scat_dispersion_real
_atom_type_scat_dispersion_imag
_atom_type_scat_source
C C 0.0033 0.0016 'International Tables Vol C Tables 4.2.6.8 and 6.1.1.4'
H H 0.0000 0.0000 'International Tables Vol C Tables 4.2.6.8 and 6.1.1.4'
N N 0.0061 0.0033 'International Tables Vol C Tables 4.2.6.8 and 6.1.1.4'
O O 0.0106 0.0060 'International Tables Vol C Tables 4.2.6.8 and 6.1.1.4'

loop_
_geom_angle_atom_site_label_1
_geom_angle_atom_site_label_2
_geom_angle_atom_site_label_3
_geom_angle
O1 N1 C12 120.55(13)
O1 N1 C13 120.94(12)
C12 N1 C13 118.50(14)
C16 N2 C6 123.50(13)
C16 N2 C13 114.35(12)
C6 N2 C13 121.62(12)
O4 N3 C23 120.98(12)
O4 N3 C22 120.16(14)
C23 N3 C22 118.85(14)
C32 N4 C24 123.16(12)
C32 N4 C23 114.95(11)
C24 N4 C23 121.57(12)
C20 C1 C2 120.12(16)
C20 C1 H1 119.9
C2 C1 H1 119.9
C3 C2 C1 120.52(16)
C3 C2 H11 119.7
C1 C2 H11 119.7
C2 C3 C4 120.70(16)
C2 C3 H13 119.7
C4 C3 H13 119.7
C17 C4 C3 118.35(15)
C17 C4 C5 119.06(14)
C3 C4 C5 122.59(14)
C6 C5 C4 121.78(14)
C6 C5 H6 119.1
C4 C5 H6 119.1
C5 C6 N2 118.92(14)
C5 C6 C7 121.83(13)
N2 C6 C7 119.23(13)
C8 C7 C18 117.98(15)
C8 C7 C6 119.52(15)
C18 C7 C6 122.30(15)
C9 C8 C7 121.03(17)
C9 C8 H10 119.5
C7 C8 H10 119.5
C10 C9 C8 120.39(18)
C10 C9 H9 119.8
C8 C9 H9 119.8
C19 C10 C9 119.33(17)
C19 C10 H2 120.3
C9 C10 H2 120.3
C12 C11 C15 120.73(16)
C12 C11 H3 119.6
C15 C11 H3 119.6
N1 C12 C11 120.96(16)
N1 C12 H14 119.5
C11 C12 H14 119.5
N1 C13 C14 120.96(14)
N1 C13 N2 115.92(14)
C14 C13 N2 122.78(14)
C13 C14 C15 120.67(16)
C13 C14 H5 119.7
C15 C14 H5 119.7
C11 C15 C14 118.12(17)
C11 C15 H4 120.9
C14 C15 H4 120.9
O2 C16 N2 119.58(15)
O2 C16 C17 124.19(15)
N2 C16 C17 116.22(13)
C20 C17 C4 120.32(15)
C20 C17 C16 119.52(14)
C4 C17 C16 120.15(14)
C19 C18 C7 120.45(18)
C19 C18 H7 119.8
C7 C18 H7 119.8
C10 C19 C18 120.81(19)
C10 C19 H8 119.6
C18 C19 H8 119.6
C1 C20 C17 119.98(16)
C1 C20 H12 120.0
C17 C20 H12 120.0
C22 C21 C39 120.48(17)
C22 C21 H15 119.8
C39 C21 H15 119.8
N3 C22 C21 121.18(17)
N3 C22 H27 119.4
C21 C22 H27 119.4
N3 C23 C40 120.44(14)
N3 C23 N4 116.84(13)
C40 C23 N4 122.61(14)
C35 C24 N4 119.18(13)
C35 C24 C25 121.69(13)
N4 C24 C25 119.10(13)
C26 C25 C34 118.55(15)
C26 C25 C24 122.54(14)
C34 C25 C24 118.71(14)
C27 C26 C25 120.32(17)
C27 C26 H21 119.8
C25 C26 H21 119.8
C28 C27 C26 120.11(19)
C28 C27 H18 119.9
C26 C27 H18 119.9
C33 C28 C27 120.19(17)
C33 C28 H16 119.9
C27 C28 H16 119.9
C30 C29 C38 120.38(16)
C30 C29 H17 119.8
C38 C29 H17 119.8
C29 C30 C31 119.84(16)
C29 C30 H28 120.1
C31 C30 H28 120.1
C30 C31 C36 120.07(14)
C30 C31 C32 119.65(14)
C36 C31 C32 120.27(14)
O3 C32 N4 119.27(14)
O3 C32 C31 124.40(14)
N4 C32 C31 116.33(13)
C28 C33 C34 120.09(17)
C28 C33 H19 120.0
C34 C33 H19 120.0
C33 C34 C25 120.73(17)
C33 C34 H20 119.6
C25 C34 H20 119.6
C24 C35 C36 121.91(14)
C24 C35 H24 119.0
C36 C35 H24 119.0
C31 C36 C37 118.65(15)
C31 C36 C35 118.99(14)
C37 C36 C35 122.36(14)
C38 C37 C36 120.63(16)
C38 C37 H22 119.7
C36 C37 H22 119.7
C37 C38 C29 120.42(16)
C37 C38 H23 119.8
C29 C38 H23 119.8
C21 C39 C40 118.23(18)
C21 C39 H25 120.9
C40 C39 H25 120.9
C23 C40 C39 120.81(17)
C23 C40 H26 119.6
C39 C40 H26 119.6

loop_
_geom_bond_atom_site_label_1
_geom_bond_atom_site_label_2
_geom_bond_distance
O1 N1 1.2929(16)
O2 C16 1.2251(19)
O3 C32 1.2250(18)
O4 N3 1.2944(17)
N1 C12 1.361(2)
N1 C13 1.3621(19)
N2 C16 1.396(2)
N2 C6 1.4059(18)
N2 C13 1.4234(19)
N3 C23 1.3594(19)
N3 C22 1.363(2)
N4 C32 1.4006(19)
N4 C24 1.4101(18)
N4 C23 1.4198(19)
C1 C20 1.371(2)
C1 C2 1.386(3)
C1 H1 0.9300
C2 C3 1.367(2)
C2 H11 0.9300
C3 C4 1.401(2)
C3 H13 0.9300
C4 C17 1.398(2)
C4 C5 1.436(2)
C5 C6 1.339(2)
C5 H6 0.9300
C6 C7 1.485(2)
C7 C8 1.384(2)
C7 C18 1.389(2)
C8 C9 1.381(2)
C8 H10 0.9300
C9 C10 1.372(3)
C9 H9 0.9300
C10 C19 1.367(3)
C10 H2 0.9300
C11 C12 1.366(3)
C11 C15 1.368(3)
C11 H3 0.9300
C12 H14 0.9300
C13 C14 1.364(2)
C14 C15 1.373(2)
C14 H5 0.9300
C15 H4 0.9300
C16 C17 1.455(2)
C17 C20 1.395(2)
C18 C19 1.384(3)
C18 H7 0.9300
C19 H8 0.9300
C20 H12 0.9300
C21 C22 1.364(3)
C21 C39 1.368(3)
C21 H15 0.9300
C22 H27 0.9300
C23 C40 1.371(2)
C24 C35 1.338(2)
C24 C25 1.485(2)
C25 C26 1.388(2)
C25 C34 1.390(2)
C26 C27 1.384(3)
C26 H21 0.9300
C27 C28 1.376(3)
C27 H18 0.9300
C28 C33 1.368(3)
C28 H16 0.9300
C29 C30 1.371(2)
C29 C38 1.391(3)
C29 H17 0.9300
C30 C31 1.397(2)
C30 H28 0.9300
C31 C36 1.402(2)
C31 C32 1.454(2)
C33 C34 1.380(2)
C33 H19 0.9300
C34 H20 0.9300
C35 C36 1.433(2)
C35 H24 0.9300
C36 C37 1.403(2)
C37 C38 1.363(2)
C37 H22 0.9300
C38 H23 0.9300
C39 C40 1.376(3)
C39 H25 0.9300
C40 H26 0.9300

loop_
_geom_torsion_atom_site_label_1
_geom_torsion_atom_site_label_2
_geom_torsion_atom_site_label_3
_geom_torsion_atom_site_label_4
_geom_torsion
C20 C1 C2 C3 -0.3(3)
C1 C2 C3 C4 0.7(3)
C2 C3 C4 C17 -1.2(3)
C2 C3 C4 C5 178.57(16)
C17 C4 C5 C6 -2.5(2)
C3 C4 C5 C6 177.67(16)
C4 C5 C6 N2 -0.5(2)
C4 C5 C6 C7 -178.80(14)
C16 N2 C6 C5 5.7(2)
C13 N2 C6 C5 176.92(15)
C16 N2 C6 C7 -175.94(14)
C13 N2 C6 C7 -4.7(2)
C5 C6 C7 C8 -58.1(2)
N2 C6 C7 C8 123.59(16)
C5 C6 C7 C18 116.53(19)
N2 C6 C7 C18 -61.8(2)
C18 C7 C8 C9 -0.4(2)
C6 C7 C8 C9 174.44(15)
C7 C8 C9 C10 0.1(3)
C8 C9 C10 C19 0.6(3)
O1 N1 C12 C11 178.49(14)
C13 N1 C12 C11 -2.1(2)
C15 C11 C12 N1 1.3(3)
O1 N1 C13 C14 -179.76(14)
C12 N1 C13 C14 0.9(2)
O1 N1 C13 N2 6.80(19)
C12 N1 C13 N2 -172.58(13)
C16 N2 C13 N1 88.58(16)
C6 N2 C13 N1 -83.41(18)
C16 N2 C13 C14 -84.73(19)
C6 N2 C13 C14 103.28(18)
N1 C13 C14 C15 1.3(3)
N2 C13 C14 C15 174.24(16)
C12 C11 C15 C14 0.8(3)
C13 C14 C15 C11 -2.1(3)
C6 N2 C16 O2 173.39(16)
C13 N2 C16 O2 1.6(2)
C6 N2 C16 C17 -7.3(2)
C13 N2 C16 C17 -179.12(13)
C3 C4 C17 C20 1.4(2)
C5 C4 C17 C20 -178.46(15)
C3 C4 C17 C16 -179.55(15)
C5 C4 C17 C16 0.6(2)
O2 C16 C17 C20 2.4(3)
N2 C16 C17 C20 -176.89(14)
O2 C16 C17 C4 -176.73(17)
N2 C16 C17 C4 4.0(2)
C8 C7 C18 C19 0.1(3)
C6 C7 C18 C19 -174.61(16)
C9 C10 C19 C18 -0.9(3)
C7 C18 C19 C10 0.6(3)
C2 C1 C20 C17 0.5(3)
C4 C17 C20 C1 -1.0(2)
C16 C17 C20 C1 179.91(16)
O4 N3 C22 C21 -179.29(16)
C23 N3 C22 C21 0.3(2)
C39 C21 C22 N3 -0.8(3)
O4 N3 C23 C40 -179.78(14)
C22 N3 C23 C40 0.6(2)
O4 N3 C23 N4 -3.6(2)
C22 N3 C23 N4 176.79(13)
C32 N4 C23 N3 -98.17(16)
C24 N4 C23 N3 75.59(18)
C32 N4 C23 C40 77.94(19)
C24 N4 C23 C40 -108.29(17)
C32 N4 C24 C35 -3.6(2)
C23 N4 C24 C35 -176.81(14)
C32 N4 C24 C25 178.25(14)
C23 N4 C24 C25 5.0(2)
C35 C24 C25 C26 -121.94(18)
N4 C24 C25 C26 56.2(2)
C35 C24 C25 C34 52.9(2)
N4 C24 C25 C34 -128.94(15)
C34 C25 C26 C27 0.7(3)
C24 C25 C26 C27 175.58(16)
C25 C26 C27 C28 -0.6(3)
C26 C27 C28 C33 0.2(3)
C38 C29 C30 C31 -0.4(3)
C29 C30 C31 C36 0.5(2)
C29 C30 C31 C32 179.84(15)
C24 N4 C32 O3 -175.50(14)
C23 N4 C32 O3 -1.8(2)
C24 N4 C32 C31 4.8(2)
C23 N4 C32 C31 178.41(13)
C30 C31 C32 O3 -1.9(2)
C36 C31 C32 O3 177.40(16)
C30 C31 C32 N4 177.83(14)
C36 C31 C32 N4 -2.9(2)
C27 C28 C33 C34 0.2(3)
C28 C33 C34 C25 -0.1(3)
C26 C25 C34 C33 -0.4(2)
C24 C25 C34 C33 -175.44(14)
N4 C24 C35 C36 0.3(2)
C25 C24 C35 C36 178.43(14)
C30 C31 C36 C37 -0.6(2)
C32 C31 C36 C37 -179.89(14)
C30 C31 C36 C35 179.24(14)
C32 C31 C36 C35 -0.1(2)
C24 C35 C36 C31 1.4(2)
C24 C35 C36 C37 -178.75(15)
C31 C36 C37 C38 0.5(2)
C35 C36 C37 C38 -179.30(16)
C36 C37 C38 C29 -0.4(3)
C30 C29 C38 C37 0.3(3)
C22 C21 C39 C40 0.3(3)
N3 C23 C40 C39 -1.1(3)
N4 C23 C40 C39 -177.06(16)
C21 C39 C40 C23 0.6(3)
